data_4302269
loop_
_publ_author_name
'Lee, Pei-Ying'
'Liang, Lan-Chang'

_publ_section_title
;
 Synthesis and Structural Characterization of Five-Coordinate Aluminum
 Complexes Containing Diarylamido Diphosphine Ligands
;
_journal_coden_ASTM INOCAJ
_journal_issue 12
_journal_name_full 'Inorganic chemistry'
_journal_page_first 5480
_journal_page_last 5487
_journal_paper_doi 10.1021/ic802030d
_journal_volume 48
_journal_year 2009
_chemical_formula_moiety 'C24 H38 Al N P2'
_chemical_formula_sum 'C24 H38 Al N P2'
_chemical_formula_weight 429.47
_space_group_IT_number 61
_symmetry_cell_setting orthorhombic
_symmetry_space_group_name_Hall '-P 2bc 2ac'
_symmetry_space_group_name_H-M 'P c a b'
_atom_sites_solution_hydrogens geom
_atom_sites_solution_primary direct
_atom_sites_solution_secondary difmap
_audit_creation_method SHELXL-97
_cell_angle_alpha 90.00
_cell_angle_beta 90.00
_cell_angle_gamma 90.00
_cell_formula_units_Z 16
_cell_length_a 11.6641(3)
_cell_length_b 29.3264(7)
_cell_length_c 29.9414(9)
_cell_measurement_reflns_used 62647
_cell_measurement_temperature 200(2)
_cell_measurement_theta_max 25.35
_cell_measurement_theta_min 2.037
_cell_volume 10241.9(5)
_computing_cell_refinement 'HKL Scalepack (Otwinowski & Minor 1997)'
_computing_data_collection 'Collect (Nonius BV, 1997-2000)'
_computing_data_reduction 'HKL Denzo and Scalepack'
_computing_molecular_graphics 'Ortep-3 for Windows (Farrugia, 1997)'
_computing_publication_material 'WinGX publication routines (Farrugia, 1999)'
_computing_structure_refinement 'SHELXL-97 (Sheldrick, 1997)'
_computing_structure_solution 'SHELXS-86 (Sheldrick, 1986)'
_diffrn_ambient_temperature 200(2)
_diffrn_detector_area_resol_mean 9
_diffrn_measured_fraction_theta_full 0.978
_diffrn_measured_fraction_theta_max 0.978
_diffrn_measurement_device_type KappaCCD
_diffrn_measurement_method 'CCD rotation images, thick slices'
_diffrn_radiation_monochromator graphite
_diffrn_radiation_source 'fine-focus sealed tube'
_diffrn_radiation_type MoK\a
_diffrn_radiation_wavelength 0.71073
_diffrn_reflns_av_R_equivalents 0.1447
_diffrn_reflns_av_sigmaI/netI 0.1819
_diffrn_reflns_limit_h_max 14
_diffrn_reflns_limit_h_min -13
_diffrn_reflns_limit_k_max 35
_diffrn_reflns_limit_k_min -28
_diffrn_reflns_limit_l_max 33
_diffrn_reflns_limit_l_min -36
_diffrn_reflns_number 31956
_diffrn_reflns_theta_full 25.35
_diffrn_reflns_theta_max 25.35
_diffrn_reflns_theta_min 2.23
_exptl_absorpt_coefficient_mu 0.214
_exptl_absorpt_correction_T_max 1.0295
_exptl_absorpt_correction_T_min 0.9001
_exptl_absorpt_correction_type multi-scan
_exptl_absorpt_process_details
;
 ?
;
_exptl_crystal_colour colorless
_exptl_crystal_density_diffrn 1.114
_exptl_crystal_density_method 'not measured'
_exptl_crystal_description prism
_exptl_crystal_F_000 3712
_exptl_crystal_size_max 0.27
_exptl_crystal_size_mid 0.18
_exptl_crystal_size_min 0.05
_refine_diff_density_max 0.820
_refine_diff_density_min -0.539
_refine_diff_density_rms 0.132
_refine_ls_extinction_method none
_refine_ls_goodness_of_fit_ref 1.118
_refine_ls_hydrogen_treatment fixed
_refine_ls_matrix_type full
_refine_ls_number_parameters 499
_refine_ls_number_reflns 9158
_refine_ls_number_restraints 0
_refine_ls_restrained_S_all 1.118
_refine_ls_R_factor_all 0.2059
_refine_ls_R_factor_gt 0.0978
_refine_ls_shift/su_max 0.005
_refine_ls_shift/su_mean 0.000
_refine_ls_structure_factor_coef Fsqd
_refine_ls_weighting_details 'calc w=1/[\s^2^(Fo^2^)+(0.1190P)^2^+3.9964P] where P=(Fo^2^+2Fc^2^)/3'
_refine_ls_weighting_scheme calc
_refine_ls_wR_factor_gt 0.2200
_refine_ls_wR_factor_ref 0.2811
_reflns_number_gt 4596
_reflns_number_total 9158
_reflns_threshold_expression >2sigma(I)
_cod_duplicate_entry 4338635
_cod_data_source_file ic802030d_si_001_7.cif
_cod_data_source_block 6972_6b
_cod_database_code 4302269

loop_
_symmetry_equiv_pos_as_xyz
'x, y, z'
'-x, -y+1/2, z+1/2'
'x+1/2, -y, -z+1/2'
'-x+1/2, y+1/2, -z'
'-x, -y, -z'
'x, y-1/2, -z-1/2'
'-x-1/2, y, z-1/2'
'x-1/2, -y-1/2, z'

loop_
_atom_site_label
_atom_site_type_symbol
_atom_site_fract_x
_atom_site_fract_y
_atom_site_fract_z
_atom_site_U_iso_or_equiv
_atom_site_adp_type
_atom_site_occupancy
_atom_site_symmetry_multiplicity
_atom_site_calc_flag
_atom_site_refinement_flags
_atom_site_disorder_assembly
_atom_site_disorder_group
P1 P 0.29150(14) 0.17162(6) 0.28911(6) 0.0355(5) Uani 1 1 d . . .
P2 P 0.64595(14) 0.07348(6) 0.30962(6) 0.0341(5) Uani 1 1 d . . .
P3 P 0.74390(13) 0.08725(6) 0.05578(6) 0.0357(5) Uani 1 1 d . . .
P4 P 0.36785(14) 0.16687(6) 0.03488(7) 0.0403(5) Uani 1 1 d . B .
Al1 Al 0.45988(17) 0.12142(7) 0.31458(7) 0.0399(6) Uani 1 1 d . . .
H1B H 0.3920 0.0869 0.3258 0.048 Uiso 1 1 d R . .
H1C H 0.4836 0.1539 0.3457 0.048 Uiso 1 1 d R . .
Al2 Al 0.55253(16) 0.12860(7) 0.06025(7) 0.0390(6) Uani 1 1 d . . .
H2D H 0.4863 0.0914 0.0709 0.047 Uiso 1 1 d R . .
H2E H 0.5906 0.1682 0.0793 0.047 Uiso 1 1 d R . .
N1 N 0.4890(4) 0.12412(17) 0.25222(18) 0.0319(13) Uani 1 1 d . . .
N2 N 0.5725(4) 0.12475(16) -0.00317(18) 0.0308(13) Uani 1 1 d . . .
C1 C 0.2391(6) 0.2227(2) 0.3192(3) 0.047(2) Uani 1 1 d . . .
H1 H 0.2036 0.2431 0.2973 0.056 Uiso 1 1 calc R . .
C2 C 0.3391(7) 0.2475(3) 0.3404(3) 0.067(3) Uani 1 1 d . . .
H2A H 0.3933 0.2559 0.3177 0.101 Uiso 1 1 calc R . .
H2B H 0.3755 0.2280 0.3618 0.101 Uiso 1 1 calc R . .
H2C H 0.3117 0.2745 0.3551 0.101 Uiso 1 1 calc R . .
C3 C 0.1492(7) 0.2098(3) 0.3533(3) 0.074(3) Uani 1 1 d . . .
H3A H 0.0870 0.1945 0.3387 0.111 Uiso 1 1 calc R . .
H3B H 0.1211 0.2369 0.3677 0.111 Uiso 1 1 calc R . .
H3C H 0.1825 0.1900 0.3753 0.111 Uiso 1 1 calc R . .
C4 C 0.1652(5) 0.1447(2) 0.2632(3) 0.047(2) Uani 1 1 d . . .
H4 H 0.1182 0.1328 0.2877 0.056 Uiso 1 1 calc R . .
C5 C 0.0894(6) 0.1763(3) 0.2367(3) 0.061(2) Uani 1 1 d . . .
H5A H 0.0667 0.2016 0.2551 0.092 Uiso 1 1 calc R . .
H5B H 0.0225 0.1601 0.2269 0.092 Uiso 1 1 calc R . .
H5C H 0.1308 0.1875 0.2112 0.092 Uiso 1 1 calc R . .
C6 C 0.2016(7) 0.1043(3) 0.2356(3) 0.067(3) Uani 1 1 d . . .
H6A H 0.2484 0.0844 0.2534 0.101 Uiso 1 1 calc R . .
H6B H 0.2446 0.1146 0.2102 0.101 Uiso 1 1 calc R . .
H6C H 0.1349 0.0880 0.2256 0.101 Uiso 1 1 calc R . .
C7 C 0.3724(5) 0.1920(2) 0.2414(2) 0.0290(15) Uani 1 1 d . . .
C8 C 0.3517(6) 0.2326(2) 0.2195(2) 0.0413(18) Uani 1 1 d . . .
H8 H 0.2930 0.2515 0.2295 0.050 Uiso 1 1 calc R . .
C9 C 0.4166(6) 0.2457(2) 0.1830(3) 0.047(2) Uani 1 1 d . . .
H9 H 0.4004 0.2727 0.1679 0.057 Uiso 1 1 calc R . .
C10 C 0.5047(6) 0.2183(2) 0.1695(3) 0.048(2) Uani 1 1 d . . .
H10 H 0.5496 0.2270 0.1454 0.058 Uiso 1 1 calc R . .
C11 C 0.5284(5) 0.1782(2) 0.1909(2) 0.0413(18) Uani 1 1 d . . .
H11 H 0.5885 0.1600 0.1808 0.050 Uiso 1 1 calc R . .
C12 C 0.4631(5) 0.1639(2) 0.2278(2) 0.0325(16) Uani 1 1 d . . .
C13 C 0.5359(5) 0.0859(2) 0.2292(2) 0.0331(16) Uani 1 1 d . . .
C14 C 0.5055(6) 0.0739(2) 0.1855(2) 0.0414(18) Uani 1 1 d . . .
H14 H 0.4541 0.0921 0.1698 0.050 Uiso 1 1 calc R . .
C15 C 0.5500(6) 0.0363(2) 0.1658(3) 0.0474(19) Uani 1 1 d . . .
H15 H 0.5290 0.0289 0.1367 0.057 Uiso 1 1 calc R . .
C16 C 0.6273(6) 0.0085(3) 0.1889(3) 0.054(2) Uani 1 1 d . . .
H16 H 0.6580 -0.0171 0.1750 0.064 Uiso 1 1 calc R . .
C17 C 0.6581(6) 0.0189(2) 0.2321(3) 0.0406(18) Uani 1 1 d . . .
H17 H 0.7089 0.0002 0.2474 0.049 Uiso 1 1 calc R . .
C18 C 0.6135(5) 0.0573(2) 0.2528(2) 0.0295(16) Uani 1 1 d . . .
C19 C 0.7869(5) 0.1020(2) 0.3059(3) 0.051(2) Uani 1 1 d . . .
H19 H 0.8092 0.1110 0.3362 0.061 Uiso 1 1 calc R . .
C20 C 0.7743(6) 0.1455(3) 0.2782(3) 0.062(2) Uani 1 1 d . . .
H20A H 0.7152 0.1643 0.2909 0.092 Uiso 1 1 calc R . .
H20B H 0.7543 0.1377 0.2481 0.092 Uiso 1 1 calc R . .
H20C H 0.8456 0.1619 0.2783 0.092 Uiso 1 1 calc R . .
C21 C 0.8837(6) 0.0717(3) 0.2869(4) 0.077(3) Uani 1 1 d . . .
H21A H 0.8920 0.0450 0.3052 0.116 Uiso 1 1 calc R . .
H21B H 0.9543 0.0885 0.2868 0.116 Uiso 1 1 calc R . .
H21C H 0.8649 0.0628 0.2569 0.116 Uiso 1 1 calc R . .
C22 C 0.6733(6) 0.0186(2) 0.3388(3) 0.0416(18) Uani 1 1 d . . .
H22 H 0.7295 0.0013 0.3214 0.050 Uiso 1 1 calc R . .
C23 C 0.5625(7) -0.0087(2) 0.3405(3) 0.061(2) Uani 1 1 d . . .
H23A H 0.5347 -0.0136 0.3107 0.092 Uiso 1 1 calc R . .
H23B H 0.5061 0.0078 0.3574 0.092 Uiso 1 1 calc R . .
H23C H 0.5767 -0.0376 0.3545 0.092 Uiso 1 1 calc R . .
C24 C 0.7239(9) 0.0272(3) 0.3856(3) 0.079(3) Uani 1 1 d . . .
H24A H 0.7934 0.0445 0.3829 0.119 Uiso 1 1 calc R . .
H24B H 0.7401 -0.0015 0.3997 0.119 Uiso 1 1 calc R . .
H24C H 0.6696 0.0439 0.4033 0.119 Uiso 1 1 calc R . .
C25 C 0.8651(5) 0.1027(3) 0.0926(3) 0.050(2) Uani 1 1 d . . .
H25 H 0.9342 0.0869 0.0823 0.060 Uiso 1 1 calc R . .
C26 C 0.8863(7) 0.1539(3) 0.0914(3) 0.077(3) Uani 1 1 d . . .
H26A H 0.9049 0.1630 0.0614 0.115 Uiso 1 1 calc R . .
H26B H 0.9489 0.1614 0.1109 0.115 Uiso 1 1 calc R . .
H26C H 0.8185 0.1697 0.1010 0.115 Uiso 1 1 calc R . .
C27 C 0.8372(7) 0.0868(4) 0.1405(3) 0.079(3) Uani 1 1 d . . .
H27A H 0.8243 0.0545 0.1407 0.119 Uiso 1 1 calc R . .
H27B H 0.7695 0.1022 0.1509 0.119 Uiso 1 1 calc R . .
H27C H 0.9003 0.0940 0.1599 0.119 Uiso 1 1 calc R . .
C28 C 0.7490(6) 0.0249(2) 0.0490(3) 0.048(2) Uani 1 1 d . . .
H28 H 0.7330 0.0114 0.0783 0.058 Uiso 1 1 calc R . .
C29 C 0.8671(8) 0.0065(3) 0.0336(4) 0.097(3) Uani 1 1 d . . .
H29A H 0.9249 0.0154 0.0547 0.145 Uiso 1 1 calc R . .
H29B H 0.8854 0.0189 0.0047 0.145 Uiso 1 1 calc R . .
H29C H 0.8644 -0.0262 0.0317 0.145 Uiso 1 1 calc R . .
C30 C 0.6528(6) 0.0106(3) 0.0180(3) 0.055(2) Uani 1 1 d . . .
H30A H 0.5815 0.0225 0.0290 0.083 Uiso 1 1 calc R . .
H30B H 0.6490 -0.0221 0.0168 0.083 Uiso 1 1 calc R . .
H30C H 0.6671 0.0224 -0.0114 0.083 Uiso 1 1 calc R . .
C31 C 0.7773(5) 0.1105(2) 0.0020(2) 0.0328(16) Uani 1 1 d . . .
C32 C 0.8880(5) 0.1150(2) -0.0165(3) 0.0402(18) Uani 1 1 d . . .
H32 H 0.9510 0.1043 -0.0005 0.048 Uiso 1 1 calc R . .
C33 C 0.9049(6) 0.1349(2) -0.0578(3) 0.047(2) Uani 1 1 d . . .
H33 H 0.9784 0.1369 -0.0698 0.057 Uiso 1 1 calc R . .
C34 C 0.8127(6) 0.1518(2) -0.0813(3) 0.0460(19) Uani 1 1 d . . .
H34 H 0.8244 0.1653 -0.1090 0.055 Uiso 1 1 calc R . .
C35 C 0.7020(6) 0.1490(2) -0.0639(2) 0.0412(18) Uani 1 1 d . . .
H35 H 0.6411 0.1614 -0.0799 0.049 Uiso 1 1 calc R . .
C36 C 0.6813(5) 0.1276(2) -0.0224(2) 0.0320(16) Uani 1 1 d . . .
C37 C 0.4762(5) 0.1193(2) -0.0313(2) 0.0336(16) Uani 1 1 d . . .
C38 C 0.4803(6) 0.0954(2) -0.0712(3) 0.048(2) Uani 1 1 d . . .
H38 H 0.5502 0.0841 -0.0813 0.057 Uiso 1 1 calc R . .
C39 C 0.3826(8) 0.0879(3) -0.0965(3) 0.060(2) Uani 1 1 d . . .
H39 H 0.3880 0.0723 -0.1234 0.072 Uiso 1 1 calc R . .
C40 C 0.2772(7) 0.1034(3) -0.0820(3) 0.067(3) Uani 1 1 d . . .
H40 H 0.2117 0.0978 -0.0989 0.080 Uiso 1 1 calc R . .
C41 C 0.2698(6) 0.1271(3) -0.0427(3) 0.054(2) Uani 1 1 d . . .
H41 H 0.1986 0.1375 -0.0331 0.064 Uiso 1 1 calc R . .
C42 C 0.3669(5) 0.1359(2) -0.0168(2) 0.0359(17) Uani 1 1 d . . .
C43 C 0.3684(8) 0.2278(3) 0.0184(4) 0.085(3) Uani 1 1 d . . .
H43 H 0.3672 0.2438 0.0471 0.102 Uiso 1 1 calc R A 1
C44 C 0.4826(12) 0.2391(5) 0.0002(6) 0.071(5) Uiso 0.60 1 d P B 1
H44A H 0.5408 0.2256 0.0186 0.107 Uiso 0.60 1 calc PR B 1
H44B H 0.4921 0.2716 -0.0002 0.107 Uiso 0.60 1 calc PR B 1
H44C H 0.4890 0.2275 -0.0296 0.107 Uiso 0.60 1 calc PR B 1
C44A C 0.4515(19) 0.2354(8) -0.0253(8) 0.073(7) Uiso 0.40 1 d P B 2
H44D H 0.5283 0.2262 -0.0181 0.109 Uiso 0.40 1 calc PR B 2
H44E H 0.4513 0.2671 -0.0335 0.109 Uiso 0.40 1 calc PR B 2
H44F H 0.4236 0.2175 -0.0498 0.109 Uiso 0.40 1 calc PR B 2
C45 C 0.2693(8) 0.2442(3) -0.0034(4) 0.097(3) Uani 1 1 d . B .
H45A H 0.2038 0.2397 0.0156 0.145 Uiso 1 1 calc R . .
H45B H 0.2585 0.2279 -0.0308 0.145 Uiso 1 1 calc R . .
H45C H 0.2782 0.2761 -0.0096 0.145 Uiso 1 1 calc R . .
C46 C 0.2288(6) 0.1550(3) 0.0617(3) 0.058(2) Uani 1 1 d . . .
H46 H 0.1675 0.1656 0.0419 0.070 Uiso 1 1 calc R B .
C47 C 0.2119(6) 0.1053(3) 0.0704(3) 0.073(3) Uani 1 1 d . B .
H47A H 0.2132 0.0889 0.0427 0.110 Uiso 1 1 calc R . .
H47B H 0.1393 0.1007 0.0849 0.110 Uiso 1 1 calc R . .
H47C H 0.2722 0.0943 0.0894 0.110 Uiso 1 1 calc R . .
C48 C 0.2235(7) 0.1823(4) 0.1054(3) 0.092(3) Uani 1 1 d . B .
H48A H 0.2337 0.2141 0.0991 0.138 Uiso 1 1 calc R . .
H48B H 0.2831 0.1721 0.1251 0.138 Uiso 1 1 calc R . .
H48C H 0.1503 0.1776 0.1194 0.138 Uiso 1 1 calc R . .

loop_
_atom_site_aniso_label
_atom_site_aniso_U_11
_atom_site_aniso_U_22
_atom_site_aniso_U_33
_atom_site_aniso_U_23
_atom_site_aniso_U_13
_atom_site_aniso_U_12
P1 0.0323(9) 0.0335(10) 0.0406(12) 0.0044(9) 0.0009(8) 0.0031(8)
P2 0.0356(9) 0.0303(10) 0.0363(12) -0.0020(9) -0.0038(8) 0.0035(7)
P3 0.0264(8) 0.0476(11) 0.0330(12) -0.0013(9) 0.0002(8) 0.0009(8)
P4 0.0311(9) 0.0376(11) 0.0522(14) -0.0021(10) 0.0036(9) 0.0032(8)
Al1 0.0455(12) 0.0436(13) 0.0306(14) 0.0038(11) -0.0004(10) 0.0113(10)
Al2 0.0298(10) 0.0588(14) 0.0286(13) -0.0062(11) 0.0022(9) -0.0001(9)
N1 0.031(3) 0.032(3) 0.032(4) -0.003(3) 0.000(2) 0.008(2)
N2 0.029(3) 0.032(3) 0.032(4) 0.002(3) -0.003(2) 0.002(2)
C1 0.046(4) 0.043(4) 0.052(6) 0.003(4) 0.007(4) 0.017(3)
C2 0.065(5) 0.052(5) 0.084(8) -0.022(5) -0.010(5) 0.004(4)
C3 0.083(6) 0.076(6) 0.063(7) 0.009(5) 0.033(5) 0.031(5)
C4 0.031(3) 0.050(5) 0.060(6) 0.005(4) -0.005(4) -0.002(3)
C5 0.037(4) 0.078(6) 0.069(7) 0.007(5) -0.012(4) -0.004(4)
C6 0.061(5) 0.045(5) 0.096(8) -0.007(5) -0.013(5) -0.018(4)
C7 0.030(3) 0.024(3) 0.033(4) 0.005(3) -0.003(3) 0.004(3)
C8 0.044(4) 0.039(4) 0.041(5) -0.008(4) 0.001(4) -0.004(3)
C9 0.064(5) 0.035(4) 0.042(5) 0.010(4) -0.006(4) -0.009(4)
C10 0.061(5) 0.038(4) 0.045(5) 0.004(4) 0.013(4) -0.013(4)
C11 0.042(4) 0.043(4) 0.039(5) 0.004(4) 0.012(4) -0.004(3)
C12 0.040(4) 0.034(4) 0.024(4) 0.001(3) -0.005(3) 0.001(3)
C13 0.037(3) 0.031(4) 0.031(4) 0.005(3) 0.006(3) 0.004(3)
C14 0.046(4) 0.044(4) 0.035(5) 0.000(4) -0.007(3) -0.001(3)
C15 0.063(5) 0.046(5) 0.034(5) -0.006(4) -0.004(4) -0.004(4)
C16 0.069(5) 0.039(5) 0.052(6) -0.004(4) 0.001(5) 0.003(4)
C17 0.047(4) 0.031(4) 0.043(5) -0.003(4) -0.002(4) 0.006(3)
C18 0.032(3) 0.028(4) 0.029(4) 0.000(3) 0.006(3) -0.001(3)
C19 0.036(4) 0.042(4) 0.074(6) 0.000(4) -0.008(4) -0.003(3)
C20 0.050(5) 0.048(5) 0.088(7) 0.008(5) 0.002(4) -0.015(4)
C21 0.031(4) 0.058(5) 0.143(10) -0.019(6) 0.001(5) -0.001(4)
C22 0.051(4) 0.030(4) 0.044(5) 0.002(4) -0.004(4) 0.004(3)
C23 0.077(6) 0.046(5) 0.060(6) 0.020(4) 0.006(5) 0.007(4)
C24 0.137(8) 0.048(5) 0.053(6) 0.008(5) -0.030(6) 0.006(5)
C25 0.025(3) 0.069(6) 0.055(6) -0.020(4) -0.004(4) 0.003(3)
C26 0.055(5) 0.098(8) 0.077(7) -0.042(6) -0.016(5) -0.009(5)
C27 0.050(5) 0.152(9) 0.036(6) -0.004(6) -0.008(4) 0.010(5)
C28 0.045(4) 0.051(5) 0.050(6) 0.016(4) 0.004(4) 0.004(4)
C29 0.082(5) 0.070(5) 0.138(8) 0.025(5) 0.012(5) 0.012(4)
C30 0.050(5) 0.047(5) 0.068(7) -0.001(4) -0.009(4) -0.008(4)
C31 0.031(3) 0.035(4) 0.032(4) -0.004(3) 0.006(3) -0.001(3)
C32 0.032(4) 0.039(4) 0.050(5) -0.008(4) 0.004(3) -0.004(3)
C33 0.045(4) 0.046(5) 0.051(6) 0.000(4) 0.019(4) -0.004(4)
C34 0.061(5) 0.037(4) 0.040(5) -0.004(4) 0.022(4) 0.000(4)
C35 0.055(4) 0.035(4) 0.034(5) -0.010(4) 0.013(4) 0.002(3)
C36 0.036(3) 0.027(4) 0.032(4) -0.006(3) 0.011(3) 0.001(3)
C37 0.045(4) 0.024(4) 0.032(4) 0.000(3) -0.007(3) -0.006(3)
C38 0.064(5) 0.039(4) 0.040(5) -0.004(4) -0.006(4) -0.003(4)
C39 0.078(6) 0.065(6) 0.036(5) -0.002(4) -0.012(5) -0.028(5)
C40 0.066(6) 0.086(7) 0.048(6) 0.009(5) -0.029(5) -0.022(5)
C41 0.048(4) 0.048(5) 0.065(6) 0.017(5) -0.015(4) -0.002(4)
C42 0.033(3) 0.030(4) 0.045(5) 0.007(3) -0.006(3) 0.000(3)
C43 0.081(6) 0.058(6) 0.116(10) 0.007(6) 0.024(6) 0.031(5)
C45 0.082(5) 0.070(5) 0.138(8) 0.025(5) 0.012(5) 0.012(4)
C46 0.028(4) 0.092(7) 0.055(6) -0.004(5) 0.005(4) 0.007(4)
C47 0.038(4) 0.084(7) 0.098(8) 0.026(6) 0.011(5) -0.011(4)
C48 0.059(5) 0.143(10) 0.075(8) -0.028(7) 0.019(5) -0.013(6)

loop_
_atom_type_symbol
_atom_type_description
_atom_type_scat_dispersion_real
_atom_type_scat_dispersion_imag
_atom_type_scat_source
C C 0.0033 0.0016 'International Tables Vol C Tables 4.2.6.8 and 6.1.1.4'
H H 0.0000 0.0000 'International Tables Vol C Tables 4.2.6.8 and 6.1.1.4'
Al Al 0.0645 0.0514 'International Tables Vol C Tables 4.2.6.8 and 6.1.1.4'
N N 0.0061 0.0033 'International Tables Vol C Tables 4.2.6.8 and 6.1.1.4'
P P 0.1023 0.0942 'International Tables Vol C Tables 4.2.6.8 and 6.1.1.4'

loop_
_geom_angle_atom_site_label_1
_geom_angle_atom_site_label_2
_geom_angle_atom_site_label_3
_geom_angle
_geom_angle_site_symmetry_1
_geom_angle_site_symmetry_3
_geom_angle_publ_flag
C7 P1 C4 103.1(3) . . ?
C7 P1 C1 106.8(3) . . ?
C4 P1 C1 106.7(3) . . ?
C7 P1 Al1 91.4(2) . . ?
C4 P1 Al1 119.4(2) . . ?
C1 P1 Al1 124.8(3) . . ?
C18 P2 C19 104.3(3) . . ?
C18 P2 C22 104.6(3) . . ?
C19 P2 C22 105.5(3) . . ?
C18 P2 Al1 91.2(2) . . ?
C19 P2 Al1 120.2(2) . . ?
C22 P2 Al1 125.9(2) . . ?
C31 P3 C28 105.7(3) . . ?
C31 P3 C25 106.1(3) . . ?
C28 P3 C25 106.5(3) . . ?
C31 P3 Al2 93.3(2) . . ?
C28 P3 Al2 120.5(2) . . ?
C25 P3 Al2 121.6(2) . . ?
C42 P4 C46 105.9(3) . . ?
C42 P4 C43 104.9(4) . . ?
C46 P4 C43 107.6(4) . . ?
C42 P4 Al2 92.3(2) . . ?
C46 P4 Al2 122.1(3) . . ?
C43 P4 Al2 120.1(3) . . ?
N1 Al1 P1 79.69(16) . . ?
N1 Al1 P2 79.43(16) . . ?
P1 Al1 P2 159.09(11) . . ?
N1 Al1 H1B 112.7 . . ?
P1 Al1 H1B 93.2 . . ?
P2 Al1 H1B 95.7 . . ?
N1 Al1 H1C 127.4 . . ?
P1 Al1 H1C 87.5 . . ?
P2 Al1 H1C 104.4 . . ?
H1B Al1 H1C 118.8 . . ?
N2 Al2 P3 79.23(16) . . ?
N2 Al2 P4 80.40(16) . . ?
P3 Al2 P4 159.60(12) . . ?
N2 Al2 H2D 104.6 . . ?
P3 Al2 H2D 97.3 . . ?
P4 Al2 H2D 86.8 . . ?
N2 Al2 H2E 115.1 . . ?
P3 Al2 H2E 98.2 . . ?
P4 Al2 H2E 91.4 . . ?
H2D Al2 H2E 139.4 . . ?
C12 N1 C13 118.9(5) . . ?
C12 N1 Al1 120.4(4) . . ?
C13 N1 Al1 120.7(4) . . ?
C36 N2 C37 119.0(6) . . ?
C36 N2 Al2 121.0(4) . . ?
C37 N2 Al2 120.0(4) . . ?
C2 C1 C3 111.7(7) . . ?
C2 C1 P1 109.8(5) . . ?
C3 C1 P1 110.9(5) . . ?
C2 C1 H1 108.1 . . ?
C3 C1 H1 108.1 . . ?
P1 C1 H1 108.1 . . ?
C1 C2 H2A 109.5 . . ?
C1 C2 H2B 109.5 . . ?
H2A C2 H2B 109.5 . . ?
C1 C2 H2C 109.5 . . ?
H2A C2 H2C 109.5 . . ?
H2B C2 H2C 109.5 . . ?
C1 C3 H3A 109.5 . . ?
C1 C3 H3B 109.5 . . ?
H3A C3 H3B 109.5 . . ?
C1 C3 H3C 109.5 . . ?
H3A C3 H3C 109.5 . . ?
H3B C3 H3C 109.5 . . ?
C5 C4 C6 111.1(7) . . ?
C5 C4 P1 115.3(5) . . ?
C6 C4 P1 110.0(5) . . ?
C5 C4 H4 106.6 . . ?
C6 C4 H4 106.6 . . ?
P1 C4 H4 106.6 . . ?
C4 C5 H5A 109.5 . . ?
C4 C5 H5B 109.5 . . ?
H5A C5 H5B 109.5 . . ?
C4 C5 H5C 109.5 . . ?
H5A C5 H5C 109.5 . . ?
H5B C5 H5C 109.5 . . ?
C4 C6 H6A 109.5 . . ?
C4 C6 H6B 109.5 . . ?
H6A C6 H6B 109.5 . . ?
C4 C6 H6C 109.5 . . ?
H6A C6 H6C 109.5 . . ?
H6B C6 H6C 109.5 . . ?
C8 C7 C12 120.1(6) . . ?
C8 C7 P1 124.6(5) . . ?
C12 C7 P1 115.3(5) . . ?
C7 C8 C9 121.3(7) . . ?
C7 C8 H8 119.3 . . ?
C9 C8 H8 119.3 . . ?
C10 C9 C8 118.6(7) . . ?
C10 C9 H9 120.7 . . ?
C8 C9 H9 120.7 . . ?
C11 C10 C9 121.4(7) . . ?
C11 C10 H10 119.3 . . ?
C9 C10 H10 119.3 . . ?
C10 C11 C12 120.9(6) . . ?
C10 C11 H11 119.5 . . ?
C12 C11 H11 119.5 . . ?
C7 C12 C11 117.6(6) . . ?
C7 C12 N1 119.9(6) . . ?
C11 C12 N1 122.5(6) . . ?
C14 C13 C18 118.6(6) . . ?
C14 C13 N1 123.5(6) . . ?
C18 C13 N1 117.9(6) . . ?
C15 C14 C13 120.9(7) . . ?
C15 C14 H14 119.5 . . ?
C13 C14 H14 119.5 . . ?
C14 C15 C16 120.5(7) . . ?
C14 C15 H15 119.8 . . ?
C16 C15 H15 119.8 . . ?
C17 C16 C15 120.2(7) . . ?
C17 C16 H16 119.9 . . ?
C15 C16 H16 119.9 . . ?
C16 C17 C18 120.1(7) . . ?
C16 C17 H17 119.9 . . ?
C18 C17 H17 119.9 . . ?
C17 C18 C13 119.7(6) . . ?
C17 C18 P2 123.7(5) . . ?
C13 C18 P2 116.6(5) . . ?
C20 C19 C21 110.6(7) . . ?
C20 C19 P2 109.0(5) . . ?
C21 C19 P2 114.3(5) . . ?
C20 C19 H19 107.6 . . ?
C21 C19 H19 107.6 . . ?
P2 C19 H19 107.6 . . ?
C19 C20 H20A 109.5 . . ?
C19 C20 H20B 109.5 . . ?
H20A C20 H20B 109.5 . . ?
C19 C20 H20C 109.5 . . ?
H20A C20 H20C 109.5 . . ?
H20B C20 H20C 109.5 . . ?
C19 C21 H21A 109.5 . . ?
C19 C21 H21B 109.5 . . ?
H21A C21 H21B 109.5 . . ?
C19 C21 H21C 109.5 . . ?
H21A C21 H21C 109.5 . . ?
H21B C21 H21C 109.5 . . ?
C23 C22 C24 112.3(7) . . ?
C23 C22 P2 109.1(5) . . ?
C24 C22 P2 110.7(5) . . ?
C23 C22 H22 108.2 . . ?
C24 C22 H22 108.2 . . ?
P2 C22 H22 108.2 . . ?
C22 C23 H23A 109.5 . . ?
C22 C23 H23B 109.5 . . ?
H23A C23 H23B 109.5 . . ?
C22 C23 H23C 109.5 . . ?
H23A C23 H23C 109.5 . . ?
H23B C23 H23C 109.5 . . ?
C22 C24 H24A 109.5 . . ?
C22 C24 H24B 109.5 . . ?
H24A C24 H24B 109.5 . . ?
C22 C24 H24C 109.5 . . ?
H24A C24 H24C 109.5 . . ?
H24B C24 H24C 109.5 . . ?
C26 C25 C27 110.7(7) . . ?
C26 C25 P3 110.5(5) . . ?
C27 C25 P3 108.6(5) . . ?
C26 C25 H25 109.0 . . ?
C27 C25 H25 109.0 . . ?
P3 C25 H25 109.0 . . ?
C25 C26 H26A 109.5 . . ?
C25 C26 H26B 109.5 . . ?
H26A C26 H26B 109.5 . . ?
C25 C26 H26C 109.5 . . ?
H26A C26 H26C 109.5 . . ?
H26B C26 H26C 109.5 . . ?
C25 C27 H27A 109.5 . . ?
C25 C27 H27B 109.5 . . ?
H27A C27 H27B 109.5 . . ?
C25 C27 H27C 109.5 . . ?
H27A C27 H27C 109.5 . . ?
H27B C27 H27C 109.5 . . ?
C30 C28 C29 112.4(7) . . ?
C30 C28 P3 108.6(5) . . ?
C29 C28 P3 114.0(5) . . ?
C30 C28 H28 107.2 . . ?
C29 C28 H28 107.2 . . ?
P3 C28 H28 107.2 . . ?
C28 C29 H29A 109.5 . . ?
C28 C29 H29B 109.5 . . ?
H29A C29 H29B 109.5 . . ?
C28 C29 H29C 109.5 . . ?
H29A C29 H29C 109.5 . . ?
H29B C29 H29C 109.5 . . ?
C28 C30 H30A 109.5 . . ?
C28 C30 H30B 109.5 . . ?
H30A C30 H30B 109.5 . . ?
C28 C30 H30C 109.5 . . ?
H30A C30 H30C 109.5 . . ?
H30B C30 H30C 109.5 . . ?
C32 C31 C36 119.0(6) . . ?
C32 C31 P3 125.9(5) . . ?
C36 C31 P3 115.0(4) . . ?
C33 C32 C31 121.4(7) . . ?
C33 C32 H32 119.3 . . ?
C31 C32 H32 119.3 . . ?
C34 C33 C32 119.8(6) . . ?
C34 C33 H33 120.1 . . ?
C32 C33 H33 120.1 . . ?
C33 C34 C35 120.8(7) . . ?
C33 C34 H34 119.6 . . ?
C35 C34 H34 119.6 . . ?
C34 C35 C36 120.8(7) . . ?
C34 C35 H35 119.6 . . ?
C36 C35 H35 119.6 . . ?
N2 C36 C35 123.0(6) . . ?
N2 C36 C31 118.8(6) . . ?
C35 C36 C31 118.1(6) . . ?
C38 C37 N2 122.9(6) . . ?
C38 C37 C42 117.6(6) . . ?
N2 C37 C42 119.3(6) . . ?
C37 C38 C39 121.5(7) . . ?
C37 C38 H38 119.3 . . ?
C39 C38 H38 119.3 . . ?
C40 C39 C38 120.6(8) . . ?
C40 C39 H39 119.7 . . ?
C38 C39 H39 119.7 . . ?
C41 C40 C39 119.6(7) . . ?
C41 C40 H40 120.2 . . ?
C39 C40 H40 120.2 . . ?
C40 C41 C42 121.3(7) . . ?
C40 C41 H41 119.4 . . ?
C42 C41 H41 119.4 . . ?
C41 C42 C37 119.4(7) . . ?
C41 C42 P4 125.3(6) . . ?
C37 C42 P4 115.3(5) . . ?
C45 C43 C44 119.5(10) . . ?
C45 C43 C44A 94.0(11) . . ?
C44 C43 C44A 31.1(9) . . ?
C45 C43 P4 116.7(7) . . ?
C44 C43 P4 108.6(7) . . ?
C44A C43 P4 110.3(9) . . ?
C45 C43 H43 103.2 . . ?
C44 C43 H43 103.2 . . ?
C44A C43 H43 129.9 . . ?
P4 C43 H43 103.2 . . ?
C43 C44 H44A 109.5 . . ?
C43 C44 H44B 109.5 . . ?
H44A C44 H44B 109.5 . . ?
C43 C44 H44C 109.5 . . ?
H44A C44 H44C 109.5 . . ?
H44B C44 H44C 109.5 . . ?
C43 C44A H44D 109.5 . . ?
C43 C44A H44E 109.5 . . ?
H44D C44A H44E 109.5 . . ?
C43 C44A H44F 109.5 . . ?
H44D C44A H44F 109.5 . . ?
H44E C44A H44F 109.5 . . ?
C43 C45 H45A 109.5 . . ?
C43 C45 H45B 109.5 . . ?
H45A C45 H45B 109.5 . . ?
C43 C45 H45C 109.5 . . ?
H45A C45 H45C 109.5 . . ?
H45B C45 H45C 109.5 . . ?
C47 C46 C48 110.7(8) . . ?
C47 C46 P4 112.2(5) . . ?
C48 C46 P4 107.9(5) . . ?
C47 C46 H46 108.7 . . ?
C48 C46 H46 108.7 . . ?
P4 C46 H46 108.7 . . ?
C46 C47 H47A 109.5 . . ?
C46 C47 H47B 109.5 . . ?
H47A C47 H47B 109.5 . . ?
C46 C47 H47C 109.5 . . ?
H47A C47 H47C 109.5 . . ?
H47B C47 H47C 109.5 . . ?
C46 C48 H48A 109.5 . . ?
C46 C48 H48B 109.5 . . ?
H48A C48 H48B 109.5 . . ?
C46 C48 H48C 109.5 . . ?
H48A C48 H48C 109.5 . . ?
H48B C48 H48C 109.5 . . ?

loop_
_geom_bond_atom_site_label_1
_geom_bond_atom_site_label_2
_geom_bond_distance
_geom_bond_site_symmetry_2
_geom_bond_publ_flag
P1 C7 1.812(7) . ?
P1 C4 1.842(7) . ?
P1 C1 1.851(7) . ?
P1 Al1 2.570(3) . ?
P2 C18 1.806(7) . ?
P2 C19 1.849(7) . ?
P2 C22 1.858(7) . ?
P2 Al1 2.590(2) . ?
P3 C31 1.792(7) . ?
P3 C28 1.842(7) . ?
P3 C25 1.849(7) . ?
P3 Al2 2.544(2) . ?
P4 C42 1.795(7) . ?
P4 C46 1.842(7) . ?
P4 C43 1.853(9) . ?
P4 Al2 2.545(3) . ?
Al1 N1 1.899(6) . ?
Al1 H1B 1.3279 . ?
Al1 H1C 1.3602 . ?
Al2 N2 1.916(6) . ?
Al2 H2D 1.3747 . ?
Al2 H2E 1.3677 . ?
N1 C12 1.409(7) . ?
N1 C13 1.426(7) . ?
N2 C36 1.396(7) . ?
N2 C37 1.413(8) . ?
C1 C2 1.514(10) . ?
C1 C3 1.512(10) . ?
C1 H1 0.9800 . ?
C2 H2A 0.9600 . ?
C2 H2B 0.9600 . ?
C2 H2C 0.9600 . ?
C3 H3A 0.9600 . ?
C3 H3B 0.9600 . ?
C3 H3C 0.9600 . ?
C4 C5 1.507(9) . ?
C4 C6 1.508(10) . ?
C4 H4 0.9800 . ?
C5 H5A 0.9600 . ?
C5 H5B 0.9600 . ?
C5 H5C 0.9600 . ?
C6 H6A 0.9600 . ?
C6 H6B 0.9600 . ?
C6 H6C 0.9600 . ?
C7 C8 1.380(9) . ?
C7 C12 1.402(8) . ?
C8 C9 1.386(9) . ?
C8 H8 0.9300 . ?
C9 C10 1.367(9) . ?
C9 H9 0.9300 . ?
C10 C11 1.366(9) . ?
C10 H10 0.9300 . ?
C11 C12 1.407(9) . ?
C11 H11 0.9300 . ?
C13 C14 1.401(9) . ?
C13 C18 1.420(8) . ?
C14 C15 1.354(9) . ?
C14 H14 0.9300 . ?
C15 C16 1.398(10) . ?
C15 H15 0.9300 . ?
C16 C17 1.377(10) . ?
C16 H16 0.9300 . ?
C17 C18 1.387(9) . ?
C17 H17 0.9300 . ?
C19 C20 1.528(10) . ?
C19 C21 1.545(10) . ?
C19 H19 0.9800 . ?
C20 H20A 0.9600 . ?
C20 H20B 0.9600 . ?
C20 H20C 0.9600 . ?
C21 H21A 0.9600 . ?
C21 H21B 0.9600 . ?
C21 H21C 0.9600 . ?
C22 C23 1.522(10) . ?
C22 C24 1.540(10) . ?
C22 H22 0.9800 . ?
C23 H23A 0.9600 . ?
C23 H23B 0.9600 . ?
C23 H23C 0.9600 . ?
C24 H24A 0.9600 . ?
C24 H24B 0.9600 . ?
C24 H24C 0.9600 . ?
C25 C26 1.524(11) . ?
C25 C27 1.544(11) . ?
C25 H25 0.9800 . ?
C26 H26A 0.9600 . ?
C26 H26B 0.9600 . ?
C26 H26C 0.9600 . ?
C27 H27A 0.9600 . ?
C27 H27B 0.9600 . ?
C27 H27C 0.9600 . ?
C28 C30 1.513(10) . ?
C28 C29 1.550(10) . ?
C28 H28 0.9800 . ?
C29 H29A 0.9600 . ?
C29 H29B 0.9600 . ?
C29 H29C 0.9600 . ?
C30 H30A 0.9600 . ?
C30 H30B 0.9600 . ?
C30 H30C 0.9600 . ?
C31 C32 1.411(8) . ?
C31 C36 1.428(8) . ?
C32 C33 1.382(10) . ?
C32 H32 0.9300 . ?
C33 C34 1.377(10) . ?
C33 H33 0.9300 . ?
C34 C35 1.394(9) . ?
C34 H34 0.9300 . ?
C35 C36 1.414(9) . ?
C35 H35 0.9300 . ?
C37 C38 1.386(9) . ?
C37 C42 1.432(9) . ?
C38 C39 1.385(10) . ?
C38 H38 0.9300 . ?
C39 C40 1.380(11) . ?
C39 H39 0.9300 . ?
C40 C41 1.369(11) . ?
C40 H40 0.9300 . ?
C41 C42 1.397(9) . ?
C41 H41 0.9300 . ?
C43 C45 1.411(12) . ?
C43 C44 1.476(16) . ?
C43 C44A 1.64(2) . ?
C43 H43 0.9800 . ?
C44 H44A 0.9600 . ?
C44 H44B 0.9600 . ?
C44 H44C 0.9600 . ?
C44A H44D 0.9600 . ?
C44A H44E 0.9600 . ?
C44A H44F 0.9600 . ?
C45 H45A 0.9600 . ?
C45 H45B 0.9600 . ?
C45 H45C 0.9600 . ?
C46 C47 1.494(11) . ?
C46 C48 1.536(11) . ?
C46 H46 0.9800 . ?
C47 H47A 0.9600 . ?
C47 H47B 0.9600 . ?
C47 H47C 0.9600 . ?
C48 H48A 0.9600 . ?
C48 H48B 0.9600 . ?
C48 H48C 0.9600 . ?
